data_7030858
loop_
_publ_author_name
'Bortoluzzi, Marco'
'Ciabatti, Iacopo'
'Femoni, Cristina'
'Funaioli, Tiziana'
'Hayatifar, Mohammad'
'Iapalucci, Maria Carmela'
'Longoni, Giuliano'
'Zacchini, Stefano'

_publ_section_title
;
 Homoleptic and heteroleptic Au(i) complexes containing the new
 [Co5C(CO)12](-) cluster as ligand.
;
_journal_issue 25
_journal_name_full 'Dalton transactions (Cambridge, England : 2003)'
_journal_page_first 9633
_journal_page_last 9646
_journal_paper_doi 10.1039/c4dt00854e
_journal_volume 43
_journal_year 2014
_chemical_formula_sum 'C25 H20 Au Co6 N O16'
_chemical_formula_weight 1140.97
_chemical_name_systematic
; 
 ? 
;
_space_group_IT_number 14
_symmetry_cell_setting monoclinic
_symmetry_space_group_name_Hall '-P 2ybc'
_symmetry_space_group_name_H-M 'P 1 21/c 1'
_atom_sites_solution_hydrogens geom
_atom_sites_solution_primary direct
_atom_sites_solution_secondary difmap
_audit_creation_method SHELXL-97
_cell_angle_alpha 90.00
_cell_angle_beta 90.403(2)
_cell_angle_gamma 90.00
_cell_formula_units_Z 4
_cell_length_a 22.266(5)
_cell_length_b 12.474(3)
_cell_length_c 12.843(3)
_cell_measurement_reflns_used 9982
_cell_measurement_temperature 293(2)
_cell_measurement_theta_max 27.6315
_cell_measurement_theta_min 2.276
_cell_volume 3567.0(14)
_computing_cell_refinement 'APEX2 (Bruker AXS, 2006)'
_computing_data_collection 'APEX2 (Bruker AXS, 2006)'
_computing_data_reduction 'SAINT (Bruker AXS, 2004)'
_computing_molecular_graphics 'SCHAKAL99 (Keller, 1999)'
_computing_publication_material 'XCIF (Bruker AXS, 2001)'
_computing_structure_refinement 'SHELXL-97 (Sheldrick, 1997)'
_computing_structure_solution 'SHELXS-97 (Sheldrick, 1990)'
_diffrn_ambient_temperature 293(2)
_diffrn_measured_fraction_theta_full 0.994
_diffrn_measured_fraction_theta_max 0.994
_diffrn_measurement_device_type 'CCD area detector'
_diffrn_measurement_method 'phi and omega scans'
_diffrn_radiation_monochromator graphite
_diffrn_radiation_source 'fine-focus sealed tube'
_diffrn_radiation_type MoK\a
_diffrn_radiation_wavelength 0.71073
_diffrn_reflns_av_R_equivalents 0.0568
_diffrn_reflns_av_unetI/netI 0.0441
_diffrn_reflns_limit_h_max 28
_diffrn_reflns_limit_h_min -28
_diffrn_reflns_limit_k_max 15
_diffrn_reflns_limit_k_min -15
_diffrn_reflns_limit_l_max 16
_diffrn_reflns_limit_l_min -16
_diffrn_reflns_number 36808
_diffrn_reflns_theta_full 27.00
_diffrn_reflns_theta_max 27.00
_diffrn_reflns_theta_min 1.59
_exptl_absorpt_coefficient_mu 6.885
_exptl_absorpt_correction_T_max 0.4921
_exptl_absorpt_correction_T_min 0.3546
_exptl_absorpt_correction_type empirical
_exptl_absorpt_process_details
;
 Data were corrected for Lorentz polarization and absorption
 effects (empirical absorption corrections SADABS).
 R(int) = 0.1599 (selected reflections only, before parameter refinement)
 R(int) = 0.0707 (selected reflections only, after parameter refinement)
;
_exptl_crystal_colour black
_exptl_crystal_density_diffrn 2.125
_exptl_crystal_density_method 'not measured'
_exptl_crystal_description plate
_exptl_crystal_F_000 2184
_exptl_crystal_size_max 0.19
_exptl_crystal_size_mid 0.16
_exptl_crystal_size_min 0.12
_refine_diff_density_max 1.119
_refine_diff_density_min -1.308
_refine_diff_density_rms 0.123
_refine_ls_extinction_method none
_refine_ls_goodness_of_fit_ref 1.057
_refine_ls_hydrogen_treatment constr
_refine_ls_matrix_type full
_refine_ls_number_parameters 478
_refine_ls_number_reflns 7743
_refine_ls_number_restraints 136
_refine_ls_restrained_S_all 4.070
_refine_ls_R_factor_all 0.0503
_refine_ls_R_factor_gt 0.0378
_refine_ls_shift/su_max 0.001
_refine_ls_shift/su_mean 0.000
_refine_ls_structure_factor_coef Fsqd
_refine_ls_weighting_details 'calc w=1/[\s^2^(Fo^2^)+(0.0537P)^2^+4.8328P] where P=(Fo^2^+2Fc^2^)/3'
_refine_ls_weighting_scheme calc
_refine_ls_wR_factor_gt 0.0977
_refine_ls_wR_factor_ref 0.1067
_reflns_number_gt 6504
_reflns_number_total 7743
_reflns_threshold_expression >2sigma(I)
_cod_data_source_file c4dt00854e2.cif
_cod_data_source_block 1
_cod_depositor_comments
;
The following automatic conversions were performed:

'_symmetry_cell_setting' value 'Monoclinic' changed to 'monoclinic'
according to
/usr/data/users/saulius/crontab/automatic-downloads/rss-feeds/RSC/lib/dictionaries/cif_core.dic
dictionary named 'cif_core.dic' version 2.4.2 from 2011-04-26.

Automatic conversion script
Id: cif_fix_values 2281 2013-09-26 08:29:07Z andrius 

 Adding full bibliography for 7030858--7030862.cif.
;
_cod_original_cell_volume 3567.2(12)
_cod_original_sg_symbol_H-M P2(1)/c
_cod_database_code 7030858

loop_
_symmetry_equiv_pos_as_xyz
'x, y, z'
'-x, y+1/2, -z+1/2'
'-x, -y, -z'
'x, -y-1/2, z-1/2'

loop_
_atom_site_label
_atom_site_type_symbol
_atom_site_fract_x
_atom_site_fract_y
_atom_site_fract_z
_atom_site_U_iso_or_equiv
_atom_site_adp_type
_atom_site_occupancy
_atom_site_symmetry_multiplicity
_atom_site_calc_flag
_atom_site_refinement_flags
_atom_site_disorder_assembly
_atom_site_disorder_group
Au1 Au 0.32113(5) 0.96483(8) 0.48075(10) 0.0466(3) Uani 1 1 d . . .
Co1 Co 0.15618(16) 1.0620(3) 0.5681(3) 0.0414(8) Uani 1 1 d . . .
Co2 Co 0.24343(17) 0.9610(3) 0.6366(3) 0.0398(8) Uani 1 1 d . . .
Co3 Co 0.17348(16) 0.8811(3) 0.4902(3) 0.0442(8) Uani 1 1 d . . .
Co4 Co 0.18480(19) 1.0451(3) 0.3787(3) 0.0455(9) Uani 1 1 d . . .
Co5 Co 0.25391(16) 1.1387(3) 0.5181(3) 0.0418(8) Uani 1 1 d . . .
Co6 Co 0.42103(18) 0.9002(3) 0.4183(4) 0.0551(10) Uani 1 1 d . . .
C1 C 0.2287(11) 0.9960(19) 0.4965(18) 0.035(5) Uani 1 1 d . . .
C2 C 0.1812(14) 1.206(2) 0.578(2) 0.054(7) Uani 1 1 d . . .
C3 C 0.1720(15) 1.020(2) 0.707(2) 0.051(7) Uani 1 1 d . . .
C4 C 0.0795(15) 1.088(3) 0.578(3) 0.072(10) Uani 1 1 d . . .
C5 C 0.1069(16) 0.842(3) 0.555(3) 0.060(8) Uani 1 1 d . . .
C6 C 0.1335(15) 0.922(3) 0.363(2) 0.056(7) Uani 1 1 d . . .
C7 C 0.2072(16) 0.758(2) 0.448(2) 0.059(8) Uani 1 1 d . . .
C8 C 0.1291(17) 1.144(3) 0.346(3) 0.068(9) Uani 1 1 d . . .
C9 C 0.2286(17) 1.027(3) 0.261(3) 0.058(8) Uani 1 1 d . . .
C10 C 0.2560(18) 1.219(3) 0.405(3) 0.068(9) Uani 1 1 d . . .
C11 C 0.3073(14) 1.213(2) 0.594(3) 0.062(8) Uani 1 1 d . . .
C12 C 0.2970(16) 0.996(3) 0.735(3) 0.060(8) Uani 1 1 d . . .
C13 C 0.2332(18) 0.824(2) 0.669(2) 0.064(9) Uani 1 1 d . . .
C14 C 0.4262(16) 0.891(3) 0.555(4) 0.078(11) Uani 1 1 d . . .
C15 C 0.4130(18) 1.029(3) 0.361(4) 0.073(10) Uani 1 1 d . . .
C16 C 0.3777(19) 0.801(3) 0.355(4) 0.087(13) Uani 1 1 d . . .
C17 C 0.4938(17) 0.867(3) 0.383(4) 0.082(11) Uani 1 1 d . . .
O2 O 0.1677(12) 1.2917(18) 0.601(2) 0.082(8) Uani 1 1 d . . .
O3 O 0.1554(12) 1.020(2) 0.790(2) 0.079(7) Uani 1 1 d . . .
O4 O 0.0301(12) 1.106(3) 0.589(3) 0.126(14) Uani 1 1 d U . .
O5 O 0.0649(12) 0.817(2) 0.600(2) 0.086(8) Uani 1 1 d . . .
O6 O 0.0976(13) 0.888(2) 0.306(2) 0.085(8) Uani 1 1 d . . .
O7 O 0.2285(14) 0.677(2) 0.427(2) 0.090(9) Uani 1 1 d . . .
O8 O 0.0941(14) 1.209(3) 0.329(3) 0.100(10) Uani 1 1 d . . .
O9 O 0.2546(14) 1.015(2) 0.188(2) 0.086(8) Uani 1 1 d . . .
O10 O 0.2606(18) 1.280(2) 0.339(3) 0.107(11) Uani 1 1 d U . .
O11 O 0.3405(13) 1.263(2) 0.640(3) 0.103(11) Uani 1 1 d U . .
O12 O 0.3310(16) 1.015(2) 0.798(3) 0.097(10) Uani 1 1 d U . .
O13 O 0.2281(16) 0.739(2) 0.697(2) 0.100(10) Uani 1 1 d U . .
O14 O 0.4343(15) 0.884(3) 0.645(3) 0.109(11) Uani 1 1 d U . .
O15 O 0.4103(16) 1.109(2) 0.319(3) 0.109(11) Uani 1 1 d U . .
O16 O 0.3523(18) 0.732(3) 0.316(4) 0.150(18) Uani 1 1 d U . .
O17 O 0.5415(15) 0.849(4) 0.358(4) 0.138(16) Uani 1 1 d U . .
N1 N 1.0000 0.5000 0.5000 0.046(7) Uani 1 2 d SD . .
C101 C 1.014(4) 0.484(5) 0.387(4) 0.072(19) Uiso 0.50 1 d PD A -1
H10A H 0.9853 0.4327 0.3590 0.087 Uiso 0.50 1 calc PR A -1
H10B H 1.0535 0.4528 0.3821 0.087 Uiso 0.50 1 calc PR A -1
C102 C 1.012(5) 0.583(7) 0.322(8) 0.10(3) Uiso 0.50 1 d PD A -1
H10C H 1.0193 0.5638 0.2505 0.148 Uiso 0.50 1 calc PR A -1
H10D H 1.0418 0.6322 0.3455 0.148 Uiso 0.50 1 calc PR A -1
H10E H 0.9728 0.6152 0.3269 0.148 Uiso 0.50 1 calc PR A -1
C103 C 0.935(2) 0.539(4) 0.514(5) 0.054(14) Uiso 0.50 1 d PD A -1
H10F H 0.9316 0.6100 0.4835 0.064 Uiso 0.50 1 calc PR A -1
H10G H 0.9273 0.5458 0.5878 0.064 Uiso 0.50 1 calc PR A -1
C104 C 0.887(4) 0.468(6) 0.466(7) 0.06(2) Uiso 0.50 1 d PD A -1
H10H H 0.8481 0.4896 0.4918 0.097 Uiso 0.50 1 calc PR A -1
H10I H 0.8942 0.3948 0.4850 0.097 Uiso 0.50 1 calc PR A -1
H10J H 0.8873 0.4751 0.3918 0.097 Uiso 0.50 1 calc PR A -1
C105 C 1.005(3) 0.384(4) 0.548(5) 0.068(17) Uiso 0.50 1 d PD A -1
H10K H 0.9839 0.3352 0.5028 0.081 Uiso 0.50 1 calc PR A -1
H10L H 1.0472 0.3639 0.5478 0.081 Uiso 0.50 1 calc PR A -1
C106 C 0.983(4) 0.369(7) 0.655(6) 0.08(2) Uiso 0.50 1 d PD A -1
H10M H 0.9959 0.3012 0.6812 0.118 Uiso 0.50 1 calc PR A -1
H10N H 0.9395 0.3712 0.6540 0.118 Uiso 0.50 1 calc PR A -1
H10O H 0.9976 0.4255 0.6990 0.118 Uiso 0.50 1 calc PR A -1
C107 C 1.032(3) 0.583(6) 0.548(7) 0.09(2) Uiso 0.50 1 d PD A -1
H10P H 1.0140 0.5989 0.6153 0.107 Uiso 0.50 1 calc PR A -1
H10Q H 1.0298 0.6469 0.5055 0.107 Uiso 0.50 1 calc PR A -1
C108 C 1.102(4) 0.544(8) 0.563(8) 0.08(3) Uiso 0.50 1 d PD A -1
H10R H 1.1267 0.6058 0.5761 0.122 Uiso 0.50 1 calc PR A -1
H10S H 1.1151 0.5085 0.5015 0.122 Uiso 0.50 1 calc PR A -1
H10T H 1.1048 0.4961 0.6215 0.122 Uiso 0.50 1 calc PR A -1
N2 N 0.5000 1.0000 0.0000 0.065(9) Uani 1 2 d SDU . .
C201 C 0.526(4) 0.962(5) 0.103(5) 0.067(17) Uani 0.50 1 d PDU B -1
H20A H 0.4954 0.9677 0.1560 0.080 Uiso 0.50 1 calc PR B -1
H20B H 0.5585 1.0109 0.1233 0.080 Uiso 0.50 1 calc PR B -1
C202 C 0.550(7) 0.851(8) 0.104(9) 0.09(3) Uani 0.50 1 d PDU B -1
H20C H 0.5678 0.8353 0.1706 0.131 Uiso 0.50 1 calc PR B -1
H20D H 0.5803 0.8439 0.0509 0.131 Uiso 0.50 1 calc PR B -1
H20E H 0.5182 0.8013 0.0899 0.131 Uiso 0.50 1 calc PR B -1
C203 C 0.443(3) 0.934(6) -0.024(6) 0.076(18) Uani 0.50 1 d PDU B -1
H20F H 0.4225 0.9670 -0.0827 0.092 Uiso 0.50 1 calc PR B -1
H20G H 0.4554 0.8630 -0.0461 0.092 Uiso 0.50 1 calc PR B -1
C204 C 0.397(7) 0.919(16) 0.062(14) 0.11(5) Uani 0.50 1 d PDU B -1
H20H H 0.3647 0.8752 0.0371 0.167 Uiso 0.50 1 calc PR B -1
H20I H 0.3816 0.9882 0.0819 0.167 Uiso 0.50 1 calc PR B -1
H20J H 0.4158 0.8859 0.1209 0.167 Uiso 0.50 1 calc PR B -1
C205 C 0.478(4) 1.117(4) 0.024(6) 0.073(17) Uani 0.50 1 d PDU B -1
H20K H 0.4509 1.1137 0.0837 0.087 Uiso 0.50 1 calc PR B -1
H20L H 0.5119 1.1601 0.0440 0.087 Uiso 0.50 1 calc PR B -1
C206 C 0.445(7) 1.171(9) -0.063(8) 0.09(3) Uani 0.50 1 d PDU B -1
H20M H 0.4337 1.2415 -0.0417 0.133 Uiso 0.50 1 calc PR B -1
H20N H 0.4104 1.1302 -0.0815 0.133 Uiso 0.50 1 calc PR B -1
H20O H 0.4716 1.1757 -0.1219 0.133 Uiso 0.50 1 calc PR B -1
C207 C 0.536(3) 0.993(6) -0.087(5) 0.075(18) Uani 0.50 1 d PDU B -1
H20P H 0.5156 1.0260 -0.1457 0.090 Uiso 0.50 1 calc PR B -1
H20Q H 0.5423 0.9178 -0.1039 0.090 Uiso 0.50 1 calc PR B -1
C208 C 0.601(6) 1.050(16) -0.069(15) 0.11(5) Uani 0.50 1 d PDU B -1
H20R H 0.6233 1.0469 -0.1326 0.167 Uiso 0.50 1 calc PR B -1
H20S H 0.6222 1.0143 -0.0148 0.167 Uiso 0.50 1 calc PR B -1
H20T H 0.5945 1.1240 -0.0505 0.167 Uiso 0.50 1 calc PR B -1

loop_
_atom_site_aniso_label
_atom_site_aniso_U_11
_atom_site_aniso_U_22
_atom_site_aniso_U_33
_atom_site_aniso_U_23
_atom_site_aniso_U_13
_atom_site_aniso_U_12
Au1 0.0354(5) 0.0478(5) 0.0568(6) -0.0054(4) 0.0030(5) 0.0045(4)
Co1 0.0339(18) 0.0471(18) 0.0432(19) -0.0018(14) 0.0025(15) 0.0020(14)
Co2 0.0406(19) 0.0407(17) 0.0381(18) 0.0002(13) -0.0037(14) 0.0027(14)
Co3 0.047(2) 0.0435(17) 0.0423(19) -0.0038(14) 0.0024(16) -0.0103(15)
Co4 0.044(2) 0.054(2) 0.0384(18) 0.0050(14) -0.0017(16) 0.0008(16)
Co5 0.0374(17) 0.0358(15) 0.0522(19) -0.0011(15) 0.0023(16) -0.0015(13)
Co6 0.039(2) 0.051(2) 0.076(3) -0.0040(19) 0.0064(19) 0.0065(17)
C1 0.041(13) 0.034(10) 0.030(12) 0.000(9) 0.006(9) -0.001(10)
C2 0.046(16) 0.049(15) 0.067(18) -0.005(13) 0.004(15) 0.008(13)
C3 0.054(18) 0.060(16) 0.041(15) -0.002(12) 0.000(13) -0.001(14)
C4 0.037(17) 0.09(3) 0.09(3) -0.01(2) 0.012(16) 0.007(17)
C5 0.07(2) 0.061(18) 0.053(17) -0.011(14) 0.003(15) -0.017(16)
C6 0.050(18) 0.068(18) 0.051(17) -0.004(15) -0.006(14) -0.012(15)
C7 0.07(2) 0.051(16) 0.054(17) -0.008(13) 0.010(15) -0.013(15)
C8 0.06(2) 0.07(2) 0.07(2) 0.011(17) -0.011(17) 0.012(18)
C9 0.06(2) 0.063(19) 0.047(17) 0.004(14) 0.004(15) -0.006(15)
C10 0.08(2) 0.053(17) 0.07(2) 0.004(16) 0.000(19) -0.004(17)
C11 0.047(18) 0.052(16) 0.09(2) -0.004(16) 0.005(16) 0.001(14)
C12 0.06(2) 0.055(16) 0.062(19) -0.005(15) -0.013(17) 0.019(15)
C13 0.10(3) 0.050(16) 0.046(17) 0.005(13) -0.012(16) -0.001(17)
C14 0.05(2) 0.09(3) 0.10(3) 0.00(2) 0.01(2) 0.004(18)
C15 0.05(2) 0.07(2) 0.10(3) 0.000(19) 0.01(2) 0.009(17)
C16 0.07(3) 0.07(2) 0.12(4) -0.03(2) 0.01(2) 0.00(2)
C17 0.05(2) 0.09(3) 0.10(3) 0.00(2) 0.01(2) 0.02(2)
O2 0.072(17) 0.054(13) 0.12(2) -0.023(13) 0.010(15) 0.013(12)
O3 0.065(16) 0.12(2) 0.052(14) 0.003(14) 0.011(12) 0.011(15)
O4 0.040(15) 0.17(4) 0.16(3) -0.01(3) 0.015(18) 0.025(19)
O5 0.074(17) 0.093(18) 0.091(19) -0.013(15) 0.033(15) -0.040(15)
O6 0.072(17) 0.11(2) 0.069(16) -0.001(15) -0.022(14) -0.032(16)
O7 0.12(2) 0.057(14) 0.09(2) -0.015(13) 0.028(18) 0.007(14)
O8 0.08(2) 0.11(2) 0.10(2) 0.016(19) -0.015(17) 0.038(19)
O9 0.08(2) 0.11(2) 0.066(17) -0.002(15) 0.026(15) -0.001(17)
O10 0.15(3) 0.074(17) 0.09(2) 0.038(16) 0.01(2) -0.025(19)
O11 0.068(18) 0.10(2) 0.14(3) -0.05(2) -0.019(18) -0.019(16)
O12 0.10(2) 0.094(19) 0.09(2) -0.020(16) -0.056(19) 0.018(17)
O13 0.17(3) 0.053(14) 0.080(18) 0.016(13) -0.024(19) -0.012(17)
O14 0.08(2) 0.15(3) 0.09(2) 0.03(2) 0.001(18) 0.01(2)
O15 0.11(3) 0.077(19) 0.14(3) 0.03(2) 0.02(2) 0.012(18)
O16 0.12(3) 0.11(3) 0.22(5) -0.08(3) 0.00(3) -0.03(2)
O17 0.07(2) 0.16(3) 0.18(4) -0.01(3) 0.04(2) 0.05(2)
N1 0.043(17) 0.044(14) 0.050(19) -0.003(14) 0.001(14) 0.000(14)
N2 0.07(2) 0.057(17) 0.06(2) -0.009(17) -0.016(19) 0.006(18)
C201 0.08(4) 0.06(3) 0.06(3) 0.00(3) -0.02(3) 0.00(3)
C202 0.10(7) 0.08(6) 0.08(7) -0.01(5) -0.03(7) 0.01(5)
C203 0.08(4) 0.07(3) 0.08(4) -0.02(3) -0.02(4) 0.00(3)
C204 0.10(8) 0.09(10) 0.14(10) -0.03(7) 0.03(7) -0.01(6)
C205 0.09(4) 0.05(3) 0.08(4) -0.01(3) -0.01(4) 0.01(3)
C206 0.11(7) 0.06(5) 0.09(8) -0.01(5) -0.03(7) 0.02(5)
C207 0.09(5) 0.07(3) 0.06(4) -0.01(3) 0.00(4) 0.00(4)
C208 0.12(10) 0.08(10) 0.13(10) 0.00(7) 0.02(8) -0.01(6)

loop_
_atom_type_symbol
_atom_type_description
_atom_type_scat_dispersion_real
_atom_type_scat_dispersion_imag
_atom_type_scat_source
C C 0.0033 0.0016 'International Tables Vol C Tables 4.2.6.8 and 6.1.1.4'
O O 0.0106 0.0060 'International Tables Vol C Tables 4.2.6.8 and 6.1.1.4'
Co Co 0.3494 0.9721 'International Tables Vol C Tables 4.2.6.8 and 6.1.1.4'
Au Au -2.0133 8.8022 'International Tables Vol C Tables 4.2.6.8 and 6.1.1.4'
N N 0.0061 0.0033 'International Tables Vol C Tables 4.2.6.8 and 6.1.1.4'
H H 0.0000 0.0000 'International Tables Vol C Tables 4.2.6.8 and 6.1.1.4'

loop_
_geom_angle_atom_site_label_1
_geom_angle_atom_site_label_2
_geom_angle_atom_site_label_3
_geom_angle
_geom_angle_site_symmetry_1
_geom_angle_site_symmetry_3
C1 Au1 Co6 164.0(6) . .
C1 Au1 Co2 44.7(6) . .
Co6 Au1 Co2 145.16(14) . .
C1 Au1 Co5 44.5(6) . .
Co6 Au1 Co5 144.74(13) . .
Co2 Au1 Co5 60.81(11) . .
C1 Au1 C14 151.7(11) . .
Co6 Au1 C14 39.5(10) . .
Co2 Au1 C14 107.4(10) . .
Co5 Au1 C14 134.4(10) . .
C1 Au1 C15 138.5(11) . .
Co6 Au1 C15 39.7(8) . .
Co2 Au1 C15 159.9(9) . .
Co5 Au1 C15 106.9(8) . .
C14 Au1 C15 68.7(13) . .
C4 Co1 C2 96.1(17) . .
C4 Co1 C3 99.2(17) . .
C2 Co1 C3 98.7(13) . .
C4 Co1 C1 152.6(15) . .
C2 Co1 C1 100.4(11) . .
C3 Co1 C1 99.8(12) . .
C4 Co1 Co5 144.4(15) . .
C2 Co1 Co5 52.2(9) . .
C3 Co1 Co5 101.3(10) . .
C1 Co1 Co5 48.4(7) . .
C4 Co1 Co2 146.8(15) . .
C2 Co1 Co2 103.3(10) . .
C3 Co1 Co2 51.8(10) . .
C1 Co1 Co2 48.1(7) . .
Co5 Co1 Co2 66.30(15) . .
C4 Co1 Co3 110.5(14) . .
C2 Co1 Co3 147.3(9) . .
C3 Co1 Co3 95.5(9) . .
C1 Co1 Co3 47.9(7) . .
Co5 Co1 Co3 96.16(16) . .
Co2 Co1 Co3 63.85(15) . .
C4 Co1 Co4 109.8(14) . .
C2 Co1 Co4 93.9(10) . .
C3 Co1 Co4 146.9(10) . .
C1 Co1 Co4 47.6(7) . .
Co5 Co1 Co4 63.42(16) . .
Co2 Co1 Co4 95.58(17) . .
Co3 Co1 Co4 59.95(14) . .
C13 Co2 C12 99.2(16) . .
C13 Co2 C1 115.1(13) . .
C12 Co2 C1 137.0(15) . .
C13 Co2 C3 98.4(16) . .
C12 Co2 C3 97.1(14) . .
C1 Co2 C3 102.4(12) . .
C13 Co2 Co1 118.2(13) . .
C12 Co2 Co1 130.2(10) . .
C1 Co2 Co1 53.8(7) . .
C3 Co2 Co1 48.7(9) . .
C13 Co2 Co3 74.0(11) . .
C12 Co2 Co3 171.2(10) . .
C1 Co2 Co3 45.9(7) . .
C3 Co2 Co3 89.5(9) . .
Co1 Co2 Co3 58.58(14) . .
C13 Co2 Au1 106.1(12) . .
C12 Co2 Au1 95.3(12) . .
C1 Co2 Au1 52.0(7) . .
C3 Co2 Au1 150.3(9) . .
Co1 Co2 Au1 103.71(15) . .
Co3 Co2 Au1 81.59(13) . .
C13 Co2 Co5 159.1(10) . .
C12 Co2 Co5 97.8(12) . .
C1 Co2 Co5 44.3(7) . .
C3 Co2 Co5 91.5(9) . .
Co1 Co2 Co5 56.75(13) . .
Co3 Co2 Co5 87.78(15) . .
Au1 Co2 Co5 60.05(11) . .
C5 Co3 C7 104.9(14) . .
C5 Co3 C1 137.1(12) . .
C7 Co3 C1 112.9(13) . .
C5 Co3 C6 95.2(15) . .
C7 Co3 C6 99.6(15) . .
C1 Co3 C6 97.6(12) . .
C5 Co3 Co1 85.8(10) . .
C7 Co3 Co1 163.6(11) . .
C1 Co3 Co1 53.1(7) . .
C6 Co3 Co1 91.6(10) . .
C5 Co3 Co4 125.4(12) . .
C7 Co3 Co4 119.0(10) . .
C1 Co3 Co4 48.6(7) . .
C6 Co3 Co4 49.3(10) . .
Co1 Co3 Co4 60.57(15) . .
C5 Co3 Co2 105.0(10) . .
C7 Co3 Co2 106.9(11) . .
C1 Co3 Co2 45.6(7) . .
C6 Co3 Co2 140.8(10) . .
Co1 Co3 Co2 57.57(13) . .
Co4 Co3 Co2 92.14(16) . .
C8 Co4 C9 105.1(16) . .
C8 Co4 C1 139.6(14) . .
C9 Co4 C1 110.4(13) . .
C8 Co4 C6 96.6(17) . .
C9 Co4 C6 97.7(15) . .
C1 Co4 C6 97.3(12) . .
C8 Co4 Co3 128.5(13) . .
C9 Co4 Co3 115.4(10) . .
C1 Co4 Co3 48.3(7) . .
C6 Co4 Co3 49.3(10) . .
C8 Co4 Co1 89.6(12) . .
C9 Co4 Co1 162.0(12) . .
C1 Co4 Co1 52.5(7) . .
C6 Co4 Co1 90.8(10) . .
Co3 Co4 Co1 59.48(14) . .
C8 Co4 Co5 104.9(13) . .
C9 Co4 Co5 107.9(11) . .
C1 Co4 Co5 45.9(7) . .
C6 Co4 Co5 140.5(10) . .
Co3 Co4 Co5 91.98(16) . .
Co1 Co4 Co5 57.16(14) . .
C10 Co5 C11 97.7(17) . .
C10 Co5 C1 115.1(14) . .
C11 Co5 C1 139.8(13) . .
C10 Co5 C2 96.1(15) . .
C11 Co5 C2 96.3(13) . .
C1 Co5 C2 102.2(11) . .
C10 Co5 Co1 117.6(13) . .
C11 Co5 Co1 129.9(11) . .
C1 Co5 Co1 53.8(7) . .
C2 Co5 Co1 48.6(9) . .
C10 Co5 Co4 73.2(12) . .
C11 Co5 Co4 170.1(12) . .
C1 Co5 Co4 46.2(8) . .
C2 Co5 Co4 88.6(9) . .
Co1 Co5 Co4 59.41(15) . .
C10 Co5 Au1 107.1(12) . .
C11 Co5 Au1 98.5(10) . .
C1 Co5 Au1 51.4(7) . .
C2 Co5 Au1 150.4(9) . .
Co1 Co5 Au1 103.14(14) . .
Co4 Co5 Au1 81.01(13) . .
C10 Co5 Co2 158.8(11) . .
C11 Co5 Co2 100.2(11) . .
C1 Co5 Co2 44.1(7) . .
C2 Co5 Co2 93.1(9) . .
Co1 Co5 Co2 56.95(14) . .
Co4 Co5 Co2 88.09(15) . .
Au1 Co5 Co2 59.13(11) . .
C17 Co6 C14 101(2) . .
C17 Co6 C16 103(2) . .
C14 Co6 C16 116(2) . .
C17 Co6 C15 101.4(19) . .
C14 Co6 C15 118(2) . .
C16 Co6 C15 113(2) . .
C17 Co6 Au1 173.7(16) . .
C14 Co6 Au1 75.7(12) . .
C16 Co6 Au1 83.7(13) . .
C15 Co6 Au1 75.8(13) . .
Co2 C1 Co5 91.6(10) . .
Co2 C1 Co3 88.5(10) . .
Co5 C1 Co3 156.2(14) . .
Co2 C1 Co4 157.6(14) . .
Co5 C1 Co4 87.9(10) . .
Co3 C1 Co4 83.1(10) . .
Co2 C1 Co1 78.2(8) . .
Co5 C1 Co1 77.8(9) . .
Co3 C1 Co1 79.0(9) . .
Co4 C1 Co1 79.9(9) . .
Co2 C1 Au1 83.4(10) . .
Co5 C1 Au1 84.1(9) . .
Co3 C1 Au1 119.5(12) . .
Co4 C1 Au1 118.8(11) . .
Co1 C1 Au1 153.6(13) . .
O2 C2 Co1 146(3) . .
O2 C2 Co5 135(3) . .
Co1 C2 Co5 79.3(10) . .
O3 C3 Co1 146(3) . .
O3 C3 Co2 134(3) . .
Co1 C3 Co2 79.5(11) . .
O4 C4 Co1 177(4) . .
O5 C5 Co3 178(3) . .
O6 C6 Co3 139(3) . .
O6 C6 Co4 140(3) . .
Co3 C6 Co4 81.5(12) . .
O7 C7 Co3 177(3) . .
O8 C8 Co4 177(4) . .
O9 C9 Co4 179(4) . .
O10 C10 Co5 172(3) . .
O11 C11 Co5 177(4) . .
O12 C12 Co2 178(3) . .
O13 C13 Co2 174(3) . .
O14 C14 Co6 175(4) . .
O14 C14 Au1 120(3) . .
Co6 C14 Au1 64.8(14) . .
O15 C15 Co6 175(4) . .
O15 C15 Au1 119(3) . .
Co6 C15 Au1 64.6(12) . .
O16 C16 Co6 176(4) . .
O17 C17 Co6 178(5) . .
C107 N1 C107 180(4) 3_766 .
C107 N1 C101 115(4) 3_766 3_766
C107 N1 C101 65(4) . 3_766
C107 N1 C101 65(4) 3_766 .
C107 N1 C101 115(4) . .
C101 N1 C101 180.000(8) 3_766 .
C107 N1 C103 101(4) 3_766 3_766
C107 N1 C103 79(4) . 3_766
C101 N1 C103 111(4) 3_766 3_766
C101 N1 C103 69(4) . 3_766
C107 N1 C103 79(4) 3_766 .
C107 N1 C103 101(4) . .
C101 N1 C103 69(4) 3_766 .
C101 N1 C103 111(4) . .
C103 N1 C103 180.000(8) 3_766 .
C107 N1 C105 62(4) 3_766 .
C107 N1 C105 118(4) . .
C101 N1 C105 76(3) 3_766 .
C101 N1 C105 104(3) . .
C103 N1 C105 72(3) 3_766 .
C103 N1 C105 108(3) . .
C107 N1 C105 118(4) 3_766 3_766
C107 N1 C105 62(4) . 3_766
C101 N1 C105 104(3) 3_766 3_766
C101 N1 C105 76(3) . 3_766
C103 N1 C105 108(3) 3_766 3_766
C103 N1 C105 72(3) . 3_766
C105 N1 C105 180(4) . 3_766
N1 C101 C102 116(6) . .
N1 C101 H10A 108.4 . .
C102 C101 H10A 108.4 . .
N1 C101 H10B 108.4 . .
C102 C101 H10B 108.4 . .
H10A C101 H10B 107.4 . .
C101 C102 H10C 109.5 . .
C101 C102 H10D 109.5 . .
H10C C102 H10D 109.5 . .
C101 C102 H10E 109.5 . .
H10C C102 H10E 109.5 . .
H10D C102 H10E 109.5 . .
N1 C103 C104 116(5) . .
N1 C103 H10F 108.4 . .
C104 C103 H10F 108.4 . .
N1 C103 H10G 108.4 . .
C104 C103 H10G 108.4 . .
H10F C103 H10G 107.4 . .
C103 C104 H10H 109.5 . .
C103 C104 H10I 109.5 . .
H10H C104 H10I 109.5 . .
C103 C104 H10J 109.5 . .
H10H C104 H10J 109.5 . .
H10I C104 H10J 109.5 . .
C106 C105 N1 117(5) . .
C106 C105 H10K 108.0 . .
N1 C105 H10K 108.0 . .
C106 C105 H10L 108.0 . .
N1 C105 H10L 108.0 . .
H10K C105 H10L 107.2 . .
C105 C106 H10M 109.5 . .
C105 C106 H10N 109.5 . .
H10M C106 H10N 109.5 . .
C105 C106 H10O 109.5 . .
H10M C106 H10O 109.5 . .
H10N C106 H10O 109.5 . .
N1 C107 C108 108(6) . .
N1 C107 H10P 110.0 . .
C108 C107 H10P 110.0 . .
N1 C107 H10Q 110.0 . .
C108 C107 H10Q 110.0 . .
H10P C107 H10Q 108.4 . .
C107 C108 H10R 109.5 . .
C107 C108 H10S 109.5 . .
H10R C108 H10S 109.5 . .
C107 C108 H10T 109.5 . .
H10R C108 H10T 109.5 . .
H10S C108 H10T 109.5 . .
C207 N2 C207 180.000(14) 3_675 .
C207 N2 C201 62(4) 3_675 .
C207 N2 C201 118(4) . .
C207 N2 C201 118(4) 3_675 3_675
C207 N2 C201 62(4) . 3_675
C201 N2 C201 180.000(13) . 3_675
C207 N2 C203 73(4) 3_675 .
C207 N2 C203 107(4) . .
C201 N2 C203 109(4) . .
C201 N2 C203 71(4) 3_675 .
C207 N2 C203 107(4) 3_675 3_675
C207 N2 C203 73(4) . 3_675
C201 N2 C203 71(4) . 3_675
C201 N2 C203 109(4) 3_675 3_675
C203 N2 C203 180.000(8) . 3_675
C207 N2 C205 114(4) 3_675 3_675
C207 N2 C205 66(4) . 3_675
C201 N2 C205 77(3) . 3_675
C201 N2 C205 103(3) 3_675 3_675
C203 N2 C205 74(4) . 3_675
C203 N2 C205 106(4) 3_675 3_675
C207 N2 C205 66(4) 3_675 .
C207 N2 C205 114(4) . .
C201 N2 C205 103(3) . .
C201 N2 C205 77(3) 3_675 .
C203 N2 C205 106(4) . .
C203 N2 C205 74(4) 3_675 .
C205 N2 C205 180(5) 3_675 .
N2 C201 C202 115(6) . .
N2 C201 H20A 108.5 . .
C202 C201 H20A 108.5 . .
N2 C201 H20B 108.5 . .
C202 C201 H20B 108.5 . .
H20A C201 H20B 107.5 . .
C201 C202 H20C 109.5 . .
C201 C202 H20D 109.5 . .
H20C C202 H20D 109.5 . .
C201 C202 H20E 109.5 . .
H20C C202 H20E 109.5 . .
H20D C202 H20E 109.5 . .
C204 C203 N2 118(7) . .
C204 C203 H20F 107.7 . .
N2 C203 H20F 107.7 . .
C204 C203 H20G 107.7 . .
N2 C203 H20G 107.7 . .
H20F C203 H20G 107.1 . .
C203 C204 H20H 109.5 . .
C203 C204 H20I 109.5 . .
H20H C204 H20I 109.5 . .
C203 C204 H20J 109.5 . .
H20H C204 H20J 109.5 . .
H20I C204 H20J 109.5 . .
C206 C205 N2 115(6) . .
C206 C205 H20K 108.5 . .
N2 C205 H20K 108.5 . .
C206 C205 H20L 108.5 . .
N2 C205 H20L 108.5 . .
H20K C205 H20L 107.5 . .
C205 C206 H20M 109.5 . .
C205 C206 H20N 109.5 . .
H20M C206 H20N 109.5 . .
C205 C206 H20O 109.5 . .
H20M C206 H20O 109.5 . .
H20N C206 H20O 109.5 . .
N2 C207 C208 112(7) . .
N2 C207 H20P 109.2 . .
C208 C207 H20P 109.2 . .
N2 C207 H20Q 109.2 . .
C208 C207 H20Q 109.2 . .
H20P C207 H20Q 107.9 . .
C207 C208 H20R 109.5 . .
C207 C208 H20S 109.5 . .
H20R C208 H20S 109.5 . .
C207 C208 H20T 109.5 . .
H20R C208 H20T 109.5 . .
H20S C208 H20T 109.5 . .

loop_
_geom_bond_atom_site_label_1
_geom_bond_atom_site_label_2
_geom_bond_distance
_geom_bond_site_symmetry_2
Au1 C1 2.11(2) .
Au1 Co6 2.503(4) .
Au1 Co2 2.655(4) .
Au1 Co5 2.681(3) .
Au1 C14 2.68(4) .
Au1 C15 2.69(4) .
Co1 C4 1.74(3) .
Co1 C2 1.88(3) .
Co1 C3 1.89(3) .
Co1 C1 2.04(2) .
Co1 Co5 2.467(5) .
Co1 Co2 2.472(5) .
Co1 Co3 2.499(5) .
Co1 Co4 2.527(5) .
Co2 C13 1.78(3) .
Co2 C12 1.78(4) .
Co2 C1 1.88(2) .
Co2 C3 1.97(3) .
Co2 Co3 2.629(5) .
Co2 Co5 2.701(5) .
Co3 C5 1.78(3) .
Co3 C7 1.80(3) .
Co3 C1 1.89(2) .
Co3 C6 1.92(3) .
Co3 Co4 2.511(5) .
Co4 C8 1.80(4) .
Co4 C9 1.82(3) .
Co4 C1 1.90(2) .
Co4 C6 1.92(3) .
Co4 Co5 2.625(5) .
Co5 C10 1.77(4) .
Co5 C11 1.79(4) .
Co5 C1 1.89(2) .
Co5 C2 1.98(3) .
Co6 C17 1.74(4) .
Co6 C14 1.76(5) .
Co6 C16 1.77(4) .
Co6 C15 1.77(4) .
C2 O2 1.15(3) .
C3 O3 1.14(4) .
C4 O4 1.13(4) .
C5 O5 1.14(4) .
C6 O6 1.16(4) .
C7 O7 1.15(4) .
C8 O8 1.14(4) .
C9 O9 1.12(4) .
C10 O10 1.14(4) .
C11 O11 1.13(4) .
C12 O12 1.13(4) .
C13 O13 1.12(4) .
C14 O14 1.17(5) .
C15 O15 1.14(4) .
C16 O16 1.14(5) .
C17 O17 1.14(4) .
N1 C107 1.39(6) 3_766
N1 C107 1.39(6) .
N1 C101 1.49(6) 3_766
N1 C101 1.49(6) .
N1 C103 1.54(5) 3_766
N1 C103 1.54(5) .
N1 C105 1.57(5) .
N1 C105 1.57(5) 3_766
C101 C102 1.49(8) .
C101 H10A 0.9700 .
C101 H10B 0.9700 .
C102 H10C 0.9600 .
C102 H10D 0.9600 .
C102 H10E 0.9600 .
C103 C104 1.52(8) .
C103 H10F 0.9700 .
C103 H10G 0.9700 .
C104 H10H 0.9600 .
C104 H10I 0.9600 .
C104 H10J 0.9600 .
C105 C106 1.47(8) .
C105 H10K 0.9700 .
C105 H10L 0.9700 .
C106 H10M 0.9600 .
C106 H10N 0.9600 .
C106 H10O 0.9600 .
C107 C108 1.65(9) .
C107 H10P 0.9700 .
C107 H10Q 0.9700 .
C108 H10R 0.9600 .
C108 H10S 0.9600 .
C108 H10T 0.9600 .
N2 C207 1.38(6) 3_675
N2 C207 1.38(6) .
N2 C201 1.52(5) .
N2 C201 1.52(5) 3_675
N2 C203 1.55(5) .
N2 C203 1.55(5) 3_675
N2 C205 1.57(5) 3_675
N2 C205 1.57(5) .
C201 C202 1.49(8) .
C201 H20A 0.9700 .
C201 H20B 0.9700 .
C202 H20C 0.9600 .
C202 H20D 0.9600 .
C202 H20E 0.9600 .
C203 C204 1.52(9) .
C203 H20F 0.9700 .
C203 H20G 0.9700 .
C204 H20H 0.9600 .
C204 H20I 0.9600 .
C204 H20J 0.9600 .
C205 C206 1.49(8) .
C205 H20K 0.9700 .
C205 H20L 0.9700 .
C206 H20M 0.9600 .
C206 H20N 0.9600 .
C206 H20O 0.9600 .
C207 C208 1.62(9) .
C207 H20P 0.9700 .
C207 H20Q 0.9700 .
C208 H20R 0.9600 .
C208 H20S 0.9600 .
C208 H20T 0.9600 .
